data_4027120
loop_
_publ_author_name
'Ping Cheng'
'Derrick L. J. Clive'

_publ_section_title
;
 Formation of Optically Pure Cyclic Amines by Intramolecular Conjugate
 Displacement
;
_journal_name_full 'Journal of Organic Chemistry'
_journal_page_first 3348
_journal_page_last 3364
_journal_paper_doi 10.1021/jo3001657
_journal_volume 77
_journal_year 2012
_chemical_absolute_configuration syn
_chemical_formula_moiety 'C33 H37 N O3'
_chemical_formula_sum 'C33 H37 N O3'
_chemical_formula_weight 495.64
_chemical_name_systematic
; 
 ? 
;
_space_group_IT_number 19
_symmetry_cell_setting orthorhombic
_symmetry_space_group_name_Hall 'P 2ac 2ab'
_symmetry_space_group_name_H-M 'P 21 21 21'
_atom_sites_solution_hydrogens geom
_atom_sites_solution_primary direct
_atom_sites_solution_secondary difmap
_audit_creation_method SHELXL-97
_cell_angle_alpha 90.00
_cell_angle_beta 90.00
_cell_angle_gamma 90.00
_cell_formula_units_Z 4
_cell_length_a 5.57250(10)
_cell_length_b 18.1754(3)
_cell_length_c 26.6342(4)
_cell_measurement_reflns_used 9818
_cell_measurement_temperature 173(2)
_cell_measurement_theta_max 69.88
_cell_measurement_theta_min 3.32
_cell_volume 2697.58(8)
_computing_cell_refinement 'Bruker SAINT'
_computing_data_collection 'Bruker APEX2'
_computing_data_reduction 'Bruker SAINT'
_computing_molecular_graphics 'Bruker SHELXTL'
_computing_publication_material 'Bruker SHELXTL'
_computing_structure_refinement 'SHELXL-97 (Sheldrick, 2008)'
_computing_structure_solution 'SHELXD (Schneider & Sheldrick, 2002)'
_diffrn_ambient_temperature 173(2)
_diffrn_measured_fraction_theta_full 0.993
_diffrn_measured_fraction_theta_max 0.994
_diffrn_measurement_device_type 'Bruker APEX-II CCD'
_diffrn_measurement_method '\w scans'
_diffrn_radiation_monochromator graphite
_diffrn_radiation_source 'fine-focus sealed tube'
_diffrn_radiation_type CuK\a
_diffrn_radiation_wavelength 1.54178
_diffrn_reflns_av_R_equivalents 0.0373
_diffrn_reflns_av_sigmaI/netI 0.0307
_diffrn_reflns_limit_h_max 6
_diffrn_reflns_limit_h_min -6
_diffrn_reflns_limit_k_max 22
_diffrn_reflns_limit_k_min -22
_diffrn_reflns_limit_l_max 32
_diffrn_reflns_limit_l_min -32
_diffrn_reflns_number 18074
_diffrn_reflns_theta_full 70.62
_diffrn_reflns_theta_max 70.62
_diffrn_reflns_theta_min 2.94
_exptl_absorpt_coefficient_mu 0.604
_exptl_absorpt_correction_T_max 0.9601
_exptl_absorpt_correction_T_min 0.6798
_exptl_absorpt_correction_type integration
_exptl_absorpt_process_details 'SADABS (Sheldrick, 2008)'
_exptl_crystal_colour colourless
_exptl_crystal_density_diffrn 1.220
_exptl_crystal_description rod
_exptl_crystal_F_000 1064
_exptl_crystal_size_max 0.69
_exptl_crystal_size_mid 0.08
_exptl_crystal_size_min 0.07
_refine_diff_density_max 0.177
_refine_diff_density_min -0.178
_refine_diff_density_rms 0.032
_refine_ls_abs_structure_details 'Flack H D (1983), Acta Cryst. A39, 876-881'
_refine_ls_abs_structure_Flack 0.15(16)
_refine_ls_extinction_method none
_refine_ls_goodness_of_fit_ref 1.026
_refine_ls_hydrogen_treatment constr
_refine_ls_matrix_type full
_refine_ls_number_parameters 334
_refine_ls_number_reflns 5124
_refine_ls_number_restraints 0
_refine_ls_restrained_S_all 1.026
_refine_ls_R_factor_all 0.0329
_refine_ls_R_factor_gt 0.0314
_refine_ls_shift/su_max 0.001
_refine_ls_shift/su_mean 0.000
_refine_ls_structure_factor_coef Fsqd
_refine_ls_weighting_details 'calc w=1/[\s^2^(Fo^2^)+(0.0509P)^2^+0.2042P] where P=(Fo^2^+2Fc^2^)/3'
_refine_ls_weighting_scheme calc
_refine_ls_wR_factor_gt 0.0826
_refine_ls_wR_factor_ref 0.0837
_reflns_number_gt 4912
_reflns_number_total 5124
_reflns_threshold_expression I>2\s(I)
_cod_data_source_file jo3001657_si_005.cif
_cod_data_source_block dlc1114
_cod_database_code 4027120

loop_
_symmetry_equiv_pos_as_xyz
'x, y, z'
'-x+1/2, -y, z+1/2'
'-x, y+1/2, -z+1/2'
'x+1/2, -y+1/2, -z'

loop_
_atom_site_label
_atom_site_type_symbol
_atom_site_fract_x
_atom_site_fract_y
_atom_site_fract_z
_atom_site_U_iso_or_equiv
_atom_site_adp_type
_atom_site_occupancy
_atom_site_symmetry_multiplicity
_atom_site_calc_flag
_atom_site_refinement_flags
O1 O -0.07919(16) 0.02181(5) 0.00185(4) 0.0362(2) Uani 1 1 d .
O2 O -0.23535(17) 0.13514(6) -0.00306(4) 0.0412(2) Uani 1 1 d .
O3 O 0.28200(16) -0.02328(5) -0.02826(3) 0.0313(2) Uani 1 1 d .
N N 0.30009(19) 0.01749(5) 0.10033(4) 0.0271(2) Uani 1 1 d .
C1 C 0.6833(3) 0.11380(7) 0.20842(5) 0.0332(3) Uani 1 1 d .
H1 H 0.5858 0.0721 0.2152 0.040 Uiso 1 1 calc R
C2 C 0.8696(3) 0.12980(8) 0.23986(5) 0.0378(3) Uani 1 1 d .
H2 H 0.8990 0.0993 0.2681 0.045 Uiso 1 1 calc R
C3 C 1.0190(3) 0.19102(8) 0.23094(5) 0.0382(3) Uani 1 1 d .
H3 H 1.1501 0.2012 0.2527 0.046 Uiso 1 1 calc R
C4 C 0.9735(3) 0.23560(8) 0.19078(5) 0.0368(3) Uani 1 1 d .
H4 H 1.0746 0.2768 0.1847 0.044 Uiso 1 1 calc R
C5 C 0.7792(3) 0.22174(7) 0.15808(5) 0.0322(3) Uani 1 1 d .
C6 C 0.7233(3) 0.27053(7) 0.11802(6) 0.0392(3) Uani 1 1 d .
H6 H 0.8196 0.3130 0.1128 0.047 Uiso 1 1 calc R
C7 C 0.5349(3) 0.25733(7) 0.08731(5) 0.0383(3) Uani 1 1 d .
H7 H 0.4961 0.2918 0.0617 0.046 Uiso 1 1 calc R
C8 C 0.3943(3) 0.19256(7) 0.09277(5) 0.0316(3) Uani 1 1 d .
C9 C 0.1952(3) 0.18004(7) 0.05800(5) 0.0335(3) Uani 1 1 d .
H9 H 0.1046 0.2211 0.0467 0.040 Uiso 1 1 calc R
C10 C 0.1361(2) 0.11294(7) 0.04159(5) 0.0303(3) Uani 1 1 d .
C11 C -0.0771(2) 0.09569(7) 0.01120(5) 0.0324(3) Uani 1 1 d .
C12 C 0.1501(2) -0.01130(7) 0.01509(5) 0.0304(3) Uani 1 1 d .
H12 H 0.1248 -0.0585 0.0336 0.036 Uiso 1 1 calc R
C13 C 0.2824(2) 0.04454(6) 0.04830(4) 0.0277(3) Uani 1 1 d .
H13 H 0.4474 0.0528 0.0346 0.033 Uiso 1 1 calc R
C14 C 0.2758(2) 0.07683(6) 0.13779(5) 0.0282(3) Uani 1 1 d .
H14A H 0.3042 0.0555 0.1715 0.034 Uiso 1 1 calc R
H14B H 0.1079 0.0946 0.1370 0.034 Uiso 1 1 calc R
C15 C 0.4413(2) 0.14295(6) 0.13149(5) 0.0285(3) Uani 1 1 d .
C16 C 0.6317(2) 0.15822(7) 0.16570(5) 0.0290(3) Uani 1 1 d .
C17 C 0.1917(2) -0.08237(7) -0.05924(5) 0.0318(3) Uani 1 1 d .
H17 H 0.0142 -0.0866 -0.0546 0.038 Uiso 1 1 calc R
C18 C 0.2458(2) -0.06438(7) -0.11423(5) 0.0324(3) Uani 1 1 d .
H18 H 0.4244 -0.0643 -0.1177 0.039 Uiso 1 1 calc R
C19 C 0.1531(3) -0.12840(8) -0.14618(5) 0.0431(3) Uani 1 1 d .
H19A H -0.0230 -0.1324 -0.1421 0.052 Uiso 1 1 calc R
H19B H 0.1870 -0.1182 -0.1820 0.052 Uiso 1 1 calc R
C20 C 0.2696(3) -0.20121(8) -0.13138(6) 0.0455(4) Uani 1 1 d .
H20A H 0.4443 -0.1986 -0.1379 0.055 Uiso 1 1 calc R
H20B H 0.2024 -0.2412 -0.1523 0.055 Uiso 1 1 calc R
C21 C 0.2279(3) -0.21902(7) -0.07599(5) 0.0416(3) Uani 1 1 d .
H21 H 0.0516 -0.2258 -0.0707 0.050 Uiso 1 1 calc R
C22 C 0.3102(3) -0.15415(7) -0.04384(5) 0.0369(3) Uani 1 1 d .
H22A H 0.2721 -0.1644 -0.0082 0.044 Uiso 1 1 calc R
H22B H 0.4865 -0.1489 -0.0468 0.044 Uiso 1 1 calc R
C23 C 0.1590(3) 0.01229(8) -0.13068(6) 0.0399(3) Uani 1 1 d .
H23 H 0.2269 0.0487 -0.1063 0.048 Uiso 1 1 calc R
C24 C -0.1139(3) 0.02119(11) -0.12970(7) 0.0540(4) Uani 1 1 d .
H24A H -0.1746 0.0083 -0.0963 0.065 Uiso 1 1 calc R
H24B H -0.1862 -0.0114 -0.1548 0.065 Uiso 1 1 calc R
H24C H -0.1557 0.0723 -0.1373 0.065 Uiso 1 1 calc R
C25 C 0.2549(3) 0.03256(10) -0.18262(6) 0.0514(4) Uani 1 1 d .
H25A H 0.4298 0.0269 -0.1831 0.062 Uiso 1 1 calc R
H25B H 0.2131 0.0837 -0.1902 0.062 Uiso 1 1 calc R
H25C H 0.1833 0.0000 -0.2079 0.062 Uiso 1 1 calc R
C26 C 0.3544(4) -0.28987(8) -0.06042(7) 0.0547(4) Uani 1 1 d .
H26A H 0.2986 -0.3305 -0.0816 0.066 Uiso 1 1 calc R
H26B H 0.3178 -0.3007 -0.0252 0.066 Uiso 1 1 calc R
H26C H 0.5281 -0.2839 -0.0645 0.066 Uiso 1 1 calc R
C27 C 0.5227(2) -0.02476(7) 0.10608(5) 0.0307(3) Uani 1 1 d .
H27A H 0.6592 0.0098 0.1091 0.037 Uiso 1 1 calc R
H27B H 0.5485 -0.0548 0.0756 0.037 Uiso 1 1 calc R
C28 C 0.5192(2) -0.07476(6) 0.15148(5) 0.0296(3) Uani 1 1 d .
C29 C 0.7075(3) -0.07593(7) 0.18522(5) 0.0366(3) Uani 1 1 d .
H29 H 0.8403 -0.0439 0.1804 0.044 Uiso 1 1 calc R
C30 C 0.7049(3) -0.12358(8) 0.22623(5) 0.0426(3) Uani 1 1 d .
H30 H 0.8348 -0.1237 0.2493 0.051 Uiso 1 1 calc R
C31 C 0.5135(3) -0.17055(8) 0.23327(5) 0.0432(4) Uani 1 1 d .
H31 H 0.5110 -0.2029 0.2613 0.052 Uiso 1 1 calc R
C32 C 0.3263(3) -0.17032(8) 0.19963(6) 0.0446(4) Uani 1 1 d .
H32 H 0.1948 -0.2029 0.2043 0.054 Uiso 1 1 calc R
C33 C 0.3282(3) -0.12274(8) 0.15880(6) 0.0377(3) Uani 1 1 d .
H33 H 0.1982 -0.1230 0.1357 0.045 Uiso 1 1 calc R

loop_
_atom_site_aniso_label
_atom_site_aniso_U_11
_atom_site_aniso_U_22
_atom_site_aniso_U_33
_atom_site_aniso_U_23
_atom_site_aniso_U_13
_atom_site_aniso_U_12
O1 0.0275(4) 0.0426(5) 0.0383(5) -0.0033(4) 0.0016(4) -0.0057(4)
O2 0.0293(5) 0.0526(6) 0.0415(5) 0.0098(4) -0.0014(4) 0.0010(4)
O3 0.0296(4) 0.0357(4) 0.0285(4) -0.0053(4) 0.0024(4) -0.0079(4)
N 0.0299(5) 0.0272(5) 0.0241(5) 0.0006(4) 0.0014(4) 0.0017(4)
C1 0.0366(7) 0.0330(6) 0.0300(6) -0.0009(5) 0.0027(6) 0.0008(5)
C2 0.0415(8) 0.0413(7) 0.0305(6) -0.0017(6) -0.0016(6) 0.0039(6)
C3 0.0385(7) 0.0424(7) 0.0335(7) -0.0098(6) -0.0043(6) 0.0001(6)
C4 0.0397(7) 0.0331(6) 0.0377(7) -0.0092(6) 0.0034(6) -0.0029(6)
C5 0.0382(7) 0.0265(5) 0.0319(6) -0.0070(5) 0.0035(6) 0.0013(5)
C6 0.0508(9) 0.0260(5) 0.0406(7) -0.0005(5) -0.0007(7) -0.0048(6)
C7 0.0528(9) 0.0260(6) 0.0362(7) 0.0030(5) -0.0025(6) -0.0014(6)
C8 0.0383(7) 0.0257(6) 0.0308(6) -0.0015(5) -0.0006(5) 0.0031(5)
C9 0.0371(7) 0.0306(6) 0.0326(6) 0.0052(5) 0.0002(6) 0.0046(5)
C10 0.0312(6) 0.0335(6) 0.0261(6) 0.0042(5) 0.0027(5) -0.0004(5)
C11 0.0285(6) 0.0402(7) 0.0285(6) 0.0055(5) 0.0056(5) -0.0030(5)
C12 0.0298(6) 0.0325(6) 0.0288(6) -0.0003(5) 0.0017(5) -0.0053(5)
C13 0.0273(6) 0.0301(5) 0.0258(6) 0.0001(5) 0.0022(5) -0.0025(5)
C14 0.0294(6) 0.0298(5) 0.0255(5) -0.0001(5) 0.0034(5) 0.0020(5)
C15 0.0317(6) 0.0267(5) 0.0270(6) -0.0027(5) 0.0038(5) 0.0038(5)
C16 0.0324(7) 0.0274(6) 0.0272(6) -0.0045(5) 0.0026(5) 0.0043(5)
C17 0.0284(6) 0.0368(6) 0.0301(6) -0.0058(5) -0.0007(5) -0.0093(5)
C18 0.0260(6) 0.0417(7) 0.0296(6) -0.0015(5) -0.0019(5) -0.0051(6)
C19 0.0451(8) 0.0526(8) 0.0315(7) -0.0076(6) -0.0044(6) -0.0082(7)
C20 0.0545(9) 0.0438(7) 0.0382(7) -0.0126(6) -0.0004(7) -0.0085(7)
C21 0.0460(8) 0.0368(7) 0.0421(8) -0.0054(6) 0.0018(7) -0.0080(6)
C22 0.0435(8) 0.0363(6) 0.0309(6) -0.0028(5) -0.0012(6) -0.0059(6)
C23 0.0352(7) 0.0466(7) 0.0379(7) 0.0020(6) -0.0076(6) 0.0008(6)
C24 0.0380(8) 0.0707(10) 0.0534(9) 0.0039(9) -0.0080(7) 0.0089(8)
C25 0.0449(8) 0.0616(9) 0.0477(8) 0.0178(7) -0.0073(7) 0.0012(8)
C26 0.0726(12) 0.0367(7) 0.0548(9) -0.0061(7) -0.0034(9) -0.0037(8)
C27 0.0297(6) 0.0320(6) 0.0306(6) 0.0023(5) 0.0046(5) 0.0033(5)
C28 0.0300(6) 0.0287(5) 0.0302(6) 0.0002(5) 0.0045(5) 0.0066(5)
C29 0.0344(7) 0.0341(6) 0.0415(7) 0.0000(5) -0.0020(6) 0.0055(6)
C30 0.0479(8) 0.0449(7) 0.0350(7) 0.0014(6) -0.0059(6) 0.0164(7)
C31 0.0524(9) 0.0412(7) 0.0360(7) 0.0092(6) 0.0117(7) 0.0179(7)
C32 0.0417(8) 0.0399(7) 0.0523(9) 0.0126(7) 0.0135(7) 0.0021(7)
C33 0.0324(7) 0.0384(7) 0.0424(7) 0.0055(6) -0.0003(6) 0.0005(6)

loop_
_atom_type_symbol
_atom_type_description
_atom_type_scat_dispersion_real
_atom_type_scat_dispersion_imag
_atom_type_scat_source
C C 0.0181 0.0091 'International Tables Vol C Tables 4.2.6.8 and 6.1.1.4'
H H 0.0000 0.0000 'International Tables Vol C Tables 4.2.6.8 and 6.1.1.4'
N N 0.0311 0.0180 'International Tables Vol C Tables 4.2.6.8 and 6.1.1.4'
O O 0.0492 0.0322 'International Tables Vol C Tables 4.2.6.8 and 6.1.1.4'

loop_
_geom_angle_atom_site_label_1
_geom_angle_atom_site_label_2
_geom_angle_atom_site_label_3
_geom_angle
C11 O1 C12 110.78(10)
C12 O3 C17 114.07(9)
C27 N C13 109.23(9)
C27 N C14 112.93(10)
C13 N C14 112.69(9)
C2 C1 C16 121.51(13)
C1 C2 C3 120.93(13)
C4 C3 C2 119.39(13)
C3 C4 C5 121.30(13)
C4 C5 C6 121.30(12)
C4 C5 C16 119.78(12)
C6 C5 C16 118.91(12)
C7 C6 C5 120.89(13)
C6 C7 C8 120.85(13)
C15 C8 C7 120.50(13)
C15 C8 C9 120.66(12)
C7 C8 C9 118.82(12)
C10 C9 C8 122.39(12)
C9 C10 C11 124.97(12)
C9 C10 C13 125.76(12)
C11 C10 C13 109.17(11)
O2 C11 O1 121.61(12)
O2 C11 C10 129.87(13)
O1 C11 C10 108.47(11)
O3 C12 O1 109.20(10)
O3 C12 C13 109.20(10)
O1 C12 C13 106.74(10)
N C13 C10 115.18(10)
N C13 C12 110.69(10)
C10 C13 C12 102.62(10)
N C14 C15 116.52(10)
C8 C15 C16 119.11(12)
C8 C15 C14 118.53(12)
C16 C15 C14 122.23(11)
C1 C16 C15 123.39(12)
C1 C16 C5 117.02(12)
C15 C16 C5 119.58(11)
O3 C17 C22 109.45(10)
O3 C17 C18 108.61(10)
C22 C17 C18 110.89(11)
C17 C18 C19 107.64(10)
C17 C18 C23 113.84(11)
C19 C18 C23 115.09(11)
C20 C19 C18 111.85(12)
C19 C20 C21 111.61(13)
C26 C21 C22 111.12(13)
C26 C21 C20 111.77(14)
C22 C21 C20 109.39(11)
C17 C22 C21 112.40(11)
C25 C23 C24 109.73(13)
C25 C23 C18 111.48(13)
C24 C23 C18 113.79(14)
N C27 C28 112.78(10)
C29 C28 C33 118.74(12)
C29 C28 C27 121.28(12)
C33 C28 C27 119.93(12)
C28 C29 C30 120.73(13)
C31 C30 C29 119.96(14)
C32 C31 C30 119.76(13)
C31 C32 C33 120.39(14)
C32 C33 C28 120.41(14)

loop_
_geom_bond_atom_site_label_1
_geom_bond_atom_site_label_2
_geom_bond_distance
O1 C11 1.3657(17)
O1 C12 1.4555(16)
O2 C11 1.1985(16)
O3 C12 1.3858(15)
O3 C17 1.4448(14)
N C27 1.4668(16)
N C13 1.4737(14)
N C14 1.4756(15)
C1 C2 1.365(2)
C1 C16 1.4245(17)
C2 C3 1.410(2)
C3 C4 1.365(2)
C4 C5 1.412(2)
C5 C6 1.4218(19)
C5 C16 1.4318(18)
C6 C7 1.352(2)
C7 C8 1.4219(19)
C8 C15 1.3945(18)
C8 C9 1.4628(19)
C9 C10 1.3366(19)
C10 C11 1.4715(18)
C10 C13 1.4974(17)
C12 C13 1.5352(17)
C14 C15 1.5239(17)
C15 C16 1.4262(18)
C17 C22 1.5186(19)
C17 C18 1.5306(17)
C18 C19 1.5313(18)
C18 C23 1.539(2)
C19 C20 1.526(2)
C20 C21 1.528(2)
C21 C26 1.525(2)
C21 C22 1.5278(18)
C23 C25 1.528(2)
C23 C24 1.529(2)
C27 C28 1.5126(17)
C28 C29 1.3819(19)
C28 C33 1.3897(19)
C29 C30 1.394(2)
C30 C31 1.379(2)
C31 C32 1.375(2)
C32 C33 1.390(2)

loop_
_geom_torsion_atom_site_label_1
_geom_torsion_atom_site_label_2
_geom_torsion_atom_site_label_3
_geom_torsion_atom_site_label_4
_geom_torsion
C16 C1 C2 C3 -0.3(2)
C1 C2 C3 C4 1.2(2)
C2 C3 C4 C5 0.2(2)
C3 C4 C5 C6 176.26(13)
C3 C4 C5 C16 -2.50(19)
C4 C5 C6 C7 -179.10(14)
C16 C5 C6 C7 -0.3(2)
C5 C6 C7 C8 -2.9(2)
C6 C7 C8 C15 3.0(2)
C6 C7 C8 C9 -178.80(14)
C15 C8 C9 C10 -37.7(2)
C7 C8 C9 C10 144.13(14)
C8 C9 C10 C11 172.91(12)
C8 C9 C10 C13 -11.1(2)
C12 O1 C11 O2 169.99(11)
C12 O1 C11 C10 -12.37(13)
C9 C10 C11 O2 -2.2(2)
C13 C10 C11 O2 -178.74(13)
C9 C10 C11 O1 -179.61(13)
C13 C10 C11 O1 3.88(13)
C17 O3 C12 O1 -71.71(12)
C17 O3 C12 C13 171.92(10)
C11 O1 C12 O3 -102.10(11)
C11 O1 C12 C13 15.83(13)
C27 N C13 C10 -153.90(10)
C14 N C13 C10 -27.53(14)
C27 N C13 C12 90.27(12)
C14 N C13 C12 -143.36(11)
C9 C10 C13 N 68.58(17)
C11 C10 C13 N -114.94(12)
C9 C10 C13 C12 -171.06(13)
C11 C10 C13 C12 5.42(13)
O3 C12 C13 N -130.97(10)
O1 C12 C13 N 111.10(11)
O3 C12 C13 C10 105.62(11)
O1 C12 C13 C10 -12.31(12)
C27 N C14 C15 71.52(13)
C13 N C14 C15 -52.85(14)
C7 C8 C15 C16 0.29(19)
C9 C8 C15 C16 -177.89(12)
C7 C8 C15 C14 176.20(12)
C9 C8 C15 C14 -1.98(18)
N C14 C15 C8 73.50(15)
N C14 C15 C16 -110.73(13)
C2 C1 C16 C15 179.06(12)
C2 C1 C16 C5 -1.94(18)
C8 C15 C16 C1 175.49(12)
C14 C15 C16 C1 -0.26(18)
C8 C15 C16 C5 -3.48(17)
C14 C15 C16 C5 -179.24(11)
C4 C5 C16 C1 3.29(17)
C6 C5 C16 C1 -175.51(12)
C4 C5 C16 C15 -177.67(12)
C6 C5 C16 C15 3.53(18)
C12 O3 C17 C22 -90.32(13)
C12 O3 C17 C18 148.49(11)
O3 C17 C18 C19 178.87(11)
C22 C17 C18 C19 58.58(14)
O3 C17 C18 C23 -52.30(14)
C22 C17 C18 C23 -172.60(11)
C17 C18 C19 C20 -58.55(16)
C23 C18 C19 C20 173.34(13)
C18 C19 C20 C21 57.69(17)
C19 C20 C21 C26 -177.21(14)
C19 C20 C21 C22 -53.71(18)
O3 C17 C22 C21 -178.54(11)
C18 C17 C22 C21 -58.74(15)
C26 C21 C22 C17 178.65(13)
C20 C21 C22 C17 54.77(17)
C17 C18 C23 C25 170.15(12)
C19 C18 C23 C25 -64.92(16)
C17 C18 C23 C24 -65.10(16)
C19 C18 C23 C24 59.83(18)
C13 N C27 C28 -161.11(10)
C14 N C27 C28 72.65(13)
N C27 C28 C29 -131.02(12)
N C27 C28 C33 51.48(16)
C33 C28 C29 C30 -0.87(19)
C27 C28 C29 C30 -178.39(12)
C28 C29 C30 C31 0.4(2)
C29 C30 C31 C32 0.2(2)
C30 C31 C32 C33 -0.4(2)
C31 C32 C33 C28 -0.1(2)
C29 C28 C33 C32 0.7(2)
C27 C28 C33 C32 178.26(12)
